data_4064550
loop_
_publ_author_name
'Liu, Pei Nian'
'Wen, Ting Bin'
'Ju, Kun Dong'
'Sung, Herman H.-Y.'
'Williams, Ian D.'
'Jia, Guochen'

_publ_section_title
;
 Mechanism Investigations of the Endo Cycloisomerization of Alkynols
 through Isolation and Characterization of Ruthenium Complexes from the
 Reactions of Alkynes with a Ruthenium Complex
;
_journal_issue 9
_journal_name_full Organometallics
_journal_page_first 2571
_journal_paper_doi 10.1021/om2001684
_journal_volume 30
_journal_year 2011
_chemical_formula_sum 'C68 H69 B Cl2 N3 P Ru'
_chemical_formula_weight 1142.01
_chemical_name_systematic
; 
 ? 
;
_space_group_IT_number 14
_symmetry_cell_setting monoclinic
_symmetry_space_group_name_Hall '-P 2ybc'
_symmetry_space_group_name_H-M 'P 1 21/c 1'
_atom_sites_solution_hydrogens geom
_atom_sites_solution_primary direct
_atom_sites_solution_secondary difmap
_audit_creation_method SHELXL-97
_cell_angle_alpha 90.00
_cell_angle_beta 117.178(7)
_cell_angle_gamma 90.00
_cell_formula_units_Z 4
_cell_length_a 22.9187(16)
_cell_length_b 13.7663(3)
_cell_length_c 21.4402(10)
_cell_measurement_reflns_used 5339
_cell_measurement_temperature 173(2)
_cell_measurement_theta_max 71.74
_cell_measurement_theta_min 3.8873
_cell_volume 6017.6(6)
_computing_structure_refinement 'SHELXL-97 (Sheldrick, 1997)'
_computing_structure_solution 'SHELXS-97 (Sheldrick, 1990)'
_diffrn_ambient_temperature 173(2)
_diffrn_measured_fraction_theta_full 0.911
_diffrn_measured_fraction_theta_max 0.910
_diffrn_radiation_monochromator graphite
_diffrn_radiation_source 'fine-focus sealed tube'
_diffrn_radiation_type CuK\a
_diffrn_radiation_wavelength 1.54178
_diffrn_reflns_av_R_equivalents 0.0984
_diffrn_reflns_av_sigmaI/netI 0.0870
_diffrn_reflns_limit_h_max 27
_diffrn_reflns_limit_h_min -25
_diffrn_reflns_limit_k_max 16
_diffrn_reflns_limit_k_min -16
_diffrn_reflns_limit_l_max 25
_diffrn_reflns_limit_l_min -19
_diffrn_reflns_number 20042
_diffrn_reflns_theta_full 66.50
_diffrn_reflns_theta_max 66.99
_diffrn_reflns_theta_min 4.68
_exptl_absorpt_coefficient_mu 3.495
_exptl_absorpt_correction_T_max 1.00
_exptl_absorpt_correction_T_min 0.58
_exptl_absorpt_correction_type multi-scan
_exptl_absorpt_process_details SADABS
_exptl_crystal_colour yellow
_exptl_crystal_density_diffrn 1.261
_exptl_crystal_density_method 'not measured'
_exptl_crystal_description plate
_exptl_crystal_F_000 2384
_exptl_crystal_size_max 0.20
_exptl_crystal_size_mid 0.18
_exptl_crystal_size_min 0.02
_refine_diff_density_max 1.553
_refine_diff_density_min -1.121
_refine_diff_density_rms 0.112
_refine_ls_extinction_method none
_refine_ls_goodness_of_fit_ref 1.036
_refine_ls_hydrogen_treatment constr
_refine_ls_matrix_type full
_refine_ls_number_parameters 690
_refine_ls_number_reflns 9764
_refine_ls_number_restraints 0
_refine_ls_restrained_S_all 1.036
_refine_ls_R_factor_all 0.1072
_refine_ls_R_factor_gt 0.0694
_refine_ls_shift/su_max 0.001
_refine_ls_shift/su_mean 0.000
_refine_ls_structure_factor_coef Fsqd
_refine_ls_weighting_details 'calc w=1/[\s^2^(Fo^2^)+(0.1200P)^2^+0.0000P] where P=(Fo^2^+2Fc^2^)/3'
_refine_ls_weighting_scheme calc
_refine_ls_wR_factor_gt 0.1701
_refine_ls_wR_factor_ref 0.1962
_reflns_number_gt 6411
_reflns_number_total 9764
_reflns_threshold_expression >2sigma(I)
_cod_data_source_file om2001684_si_001.cif
_cod_data_source_block complex8
_cod_depositor_comments
;
The following automatic conversions were performed:

'_symmetry_cell_setting' value 'Monoclinic' changed to 'monoclinic'
according to /home/saulius/struct/CIF-dictionaries/cif_core.dic
dictionary named 'cif_core.dic' version 2.4.1 from 2010-06-29.

Automatic conversion script
Id: cif_fix_values 1715 2011-07-08 13:25:40Z adriana 
;
_cod_original_cell_volume 6017.6(5)
_cod_original_sg_symbol_H-M P2(1)/c
_cod_database_code 4064550

loop_
_symmetry_equiv_pos_as_xyz
'x, y, z'
'-x, y+1/2, -z+1/2'
'-x, -y, -z'
'x, -y-1/2, z-1/2'

loop_
_atom_site_label
_atom_site_type_symbol
_atom_site_fract_x
_atom_site_fract_y
_atom_site_fract_z
_atom_site_U_iso_or_equiv
_atom_site_adp_type
_atom_site_occupancy
_atom_site_symmetry_multiplicity
_atom_site_calc_flag
_atom_site_refinement_flags
_atom_site_disorder_assembly
_atom_site_disorder_group
Ru1 Ru 0.77387(2) 0.18878(3) 0.02444(2) 0.03767(16) Uani 1 1 d . . .
P1 P 0.84974(8) 0.24796(9) -0.00574(7) 0.0410(3) Uani 1 1 d . . .
B1 B 0.5162(4) 0.2665(4) 0.1252(3) 0.0425(15) Uani 1 1 d . . .
N1 N 0.7037(3) 0.3059(3) -0.0119(2) 0.0415(11) Uani 1 1 d . . .
N2 N 0.7041(2) 0.0985(3) 0.0372(2) 0.0407(11) Uani 1 1 d . . .
N3 N 0.7087(2) 0.1428(3) -0.0819(2) 0.0392(11) Uani 1 1 d . . .
C1 C 0.6468(3) 0.1980(4) -0.1090(3) 0.0390(12) Uani 1 1 d . . .
H1A H 0.6146 0.1605 -0.1001 0.047 Uiso 1 1 calc R . .
H1B H 0.6291 0.2051 -0.1604 0.047 Uiso 1 1 calc R . .
C2 C 0.6539(3) 0.2963(4) -0.0774(3) 0.0399(12) Uani 1 1 d . . .
C3 C 0.6091(3) 0.3699(4) -0.1104(3) 0.0515(15) Uani 1 1 d . . .
H3A H 0.5759 0.3622 -0.1573 0.062 Uiso 1 1 calc R . .
C4 C 0.6134(4) 0.4551(4) -0.0739(3) 0.0572(17) Uani 1 1 d . . .
H4A H 0.5845 0.5077 -0.0960 0.069 Uiso 1 1 calc R . .
C5 C 0.6599(4) 0.4618(4) -0.0058(3) 0.0558(16) Uani 1 1 d . . .
H5A H 0.6612 0.5168 0.0216 0.067 Uiso 1 1 calc R . .
C6 C 0.7052(3) 0.3880(4) 0.0231(3) 0.0478(14) Uani 1 1 d . . .
H6A H 0.7389 0.3954 0.0697 0.057 Uiso 1 1 calc R . .
C11 C 0.6950(3) 0.0385(4) -0.0741(3) 0.0483(15) Uani 1 1 d . . .
H11A H 0.6574 0.0154 -0.1177 0.058 Uiso 1 1 calc R . .
H11B H 0.7337 -0.0017 -0.0657 0.058 Uiso 1 1 calc R . .
C12 C 0.6796(3) 0.0294(4) -0.0139(3) 0.0415(13) Uani 1 1 d . . .
C13 C 0.6440(3) -0.0476(4) -0.0081(3) 0.0538(16) Uani 1 1 d . . .
H13A H 0.6270 -0.0955 -0.0439 0.065 Uiso 1 1 calc R . .
C14 C 0.6328(4) -0.0549(5) 0.0505(4) 0.0651(19) Uani 1 1 d . . .
H14A H 0.6092 -0.1085 0.0554 0.078 Uiso 1 1 calc R . .
C15 C 0.6565(4) 0.0165(5) 0.1012(4) 0.0581(17) Uani 1 1 d . . .
H15A H 0.6485 0.0144 0.1409 0.070 Uiso 1 1 calc R . .
C16 C 0.6924(3) 0.0915(4) 0.0922(3) 0.0500(15) Uani 1 1 d . . .
H16A H 0.7095 0.1403 0.1273 0.060 Uiso 1 1 calc R . .
C21 C 0.7353(3) 0.1517(4) -0.1338(3) 0.0444(14) Uani 1 1 d . . .
H21A H 0.7039 0.1208 -0.1782 0.053 Uiso 1 1 calc R . .
H21B H 0.7375 0.2216 -0.1435 0.053 Uiso 1 1 calc R . .
C22 C 0.8015(3) 0.1079(4) -0.1120(3) 0.0454(14) Uani 1 1 d . . .
C23 C 0.8597(3) 0.1519(4) -0.0605(3) 0.0437(14) Uani 1 1 d . . .
C24 C 0.9188(3) 0.1134(4) -0.0476(3) 0.0511(15) Uani 1 1 d . . .
H24A H 0.9578 0.1429 -0.0134 0.061 Uiso 1 1 calc R . .
C25 C 0.9235(4) 0.0312(5) -0.0837(4) 0.0608(18) Uani 1 1 d . . .
H25A H 0.9651 0.0066 -0.0754 0.073 Uiso 1 1 calc R . .
C26 C 0.8662(4) -0.0138(5) -0.1316(3) 0.0623(19) Uani 1 1 d . . .
H26A H 0.8685 -0.0723 -0.1539 0.075 Uiso 1 1 calc R . .
C27 C 0.8067(4) 0.0260(4) -0.1466(3) 0.0506(15) Uani 1 1 d . . .
H27A H 0.7680 -0.0031 -0.1816 0.061 Uiso 1 1 calc R . .
C31 C 0.8527(4) 0.2817(5) 0.1986(3) 0.0549(16) Uani 1 1 d . . .
C32 C 0.8760(4) 0.3793(5) 0.1825(4) 0.071(2) Uani 1 1 d . . .
H32A H 0.9132 0.3679 0.1726 0.107 Uiso 1 1 calc R . .
H32B H 0.8896 0.4225 0.2230 0.107 Uiso 1 1 calc R . .
H32C H 0.8400 0.4094 0.1415 0.107 Uiso 1 1 calc R . .
C33 C 0.7940(4) 0.2981(6) 0.2147(4) 0.072(2) Uani 1 1 d . . .
H33A H 0.7567 0.3239 0.1729 0.108 Uiso 1 1 calc R . .
H33B H 0.8066 0.3446 0.2533 0.108 Uiso 1 1 calc R . .
H33C H 0.7817 0.2363 0.2280 0.108 Uiso 1 1 calc R . .
C34 C 0.9104(4) 0.2362(6) 0.2620(3) 0.074(2) Uani 1 1 d . . .
H34A H 0.9482 0.2304 0.2524 0.112 Uiso 1 1 calc R . .
H34B H 0.8979 0.1716 0.2710 0.112 Uiso 1 1 calc R . .
H34C H 0.9222 0.2775 0.3033 0.112 Uiso 1 1 calc R . .
C35 C 0.8336(3) 0.2135(4) 0.1382(3) 0.0447(14) Uani 1 1 d . . .
C36 C 0.8439(3) 0.1292(4) 0.1223(3) 0.0443(14) Uani 1 1 d . . .
C37 C 0.8336(3) 0.0684(4) 0.0663(3) 0.0468(14) Uani 1 1 d . . .
C38 C 0.8510(3) -0.0198(4) 0.0548(3) 0.0479(14) Uani 1 1 d . . .
H38A H 0.8385 -0.0361 0.0073 0.057 Uiso 1 1 calc R . .
C39 C 0.8883(4) -0.0964(5) 0.1087(4) 0.0642(19) Uani 1 1 d . . .
C40 C 0.8403(5) -0.1493(8) 0.1275(6) 0.118(4) Uani 1 1 d . . .
H40A H 0.8219 -0.1035 0.1489 0.177 Uiso 1 1 calc R . .
H40B H 0.8631 -0.2016 0.1609 0.177 Uiso 1 1 calc R . .
H40C H 0.8048 -0.1770 0.0850 0.177 Uiso 1 1 calc R . .
C41 C 0.9433(5) -0.0530(6) 0.1757(4) 0.090(3) Uani 1 1 d . . .
H41A H 0.9728 -0.0148 0.1636 0.135 Uiso 1 1 calc R . .
H41B H 0.9681 -0.1056 0.2077 0.135 Uiso 1 1 calc R . .
H41C H 0.9242 -0.0110 0.1985 0.135 Uiso 1 1 calc R . .
C42 C 0.9178(5) -0.1693(6) 0.0773(6) 0.103(3) Uani 1 1 d . . .
H42A H 0.9499 -0.1364 0.0663 0.155 Uiso 1 1 calc R . .
H42B H 0.8828 -0.1969 0.0343 0.155 Uiso 1 1 calc R . .
H42C H 0.9395 -0.2215 0.1111 0.155 Uiso 1 1 calc R . .
C51 C 0.9342(3) 0.2716(4) 0.0593(3) 0.0490(14) Uani 1 1 d . . .
C52 C 0.9695(3) 0.2023(5) 0.1101(3) 0.0527(15) Uani 1 1 d . . .
H52A H 0.9497 0.1413 0.1090 0.063 Uiso 1 1 calc R . .
C53 C 1.0327(4) 0.2199(6) 0.1621(4) 0.0654(19) Uani 1 1 d . . .
H53A H 1.0556 0.1720 0.1966 0.078 Uiso 1 1 calc R . .
C54 C 1.0623(5) 0.3090(8) 0.1630(5) 0.091(3) Uani 1 1 d . . .
H54A H 1.1060 0.3217 0.1972 0.109 Uiso 1 1 calc R . .
C55 C 1.0278(5) 0.3771(7) 0.1144(5) 0.097(3) Uani 1 1 d . . .
H55A H 1.0476 0.4383 0.1159 0.117 Uiso 1 1 calc R . .
C56 C 0.9649(4) 0.3605(6) 0.0629(4) 0.075(2) Uani 1 1 d . . .
H56A H 0.9422 0.4098 0.0295 0.090 Uiso 1 1 calc R . .
C61 C 0.8327(3) 0.3574(4) -0.0604(3) 0.0462(14) Uani 1 1 d . . .
C62 C 0.8443(3) 0.3628(4) -0.1181(3) 0.0509(15) Uani 1 1 d . . .
H62A H 0.8598 0.3075 -0.1326 0.061 Uiso 1 1 calc R . .
C63 C 0.8331(4) 0.4504(5) -0.1552(4) 0.070(2) Uani 1 1 d . . .
H63A H 0.8408 0.4545 -0.1951 0.084 Uiso 1 1 calc R . .
C64 C 0.8111(4) 0.5304(5) -0.1338(5) 0.075(2) Uani 1 1 d . . .
H64A H 0.8042 0.5898 -0.1587 0.090 Uiso 1 1 calc R . .
C65 C 0.7991(4) 0.5256(5) -0.0778(5) 0.076(2) Uani 1 1 d . . .
H65A H 0.7831 0.5811 -0.0640 0.091 Uiso 1 1 calc R . .
C66 C 0.8100(4) 0.4396(5) -0.0402(4) 0.0629(19) Uani 1 1 d . . .
H66A H 0.8020 0.4368 -0.0005 0.076 Uiso 1 1 calc R . .
C71 C 0.5577(3) 0.3684(4) 0.1601(3) 0.0416(13) Uani 1 1 d . . .
C72 C 0.5438(3) 0.4302(4) 0.2031(3) 0.0411(13) Uani 1 1 d . . .
H72A H 0.5077 0.4155 0.2120 0.049 Uiso 1 1 calc R . .
C73 C 0.5812(3) 0.5129(4) 0.2335(3) 0.0478(15) Uani 1 1 d . . .
H73A H 0.5703 0.5539 0.2622 0.057 Uiso 1 1 calc R . .
C74 C 0.6328(3) 0.5348(4) 0.2221(3) 0.0484(15) Uani 1 1 d . . .
H74A H 0.6583 0.5911 0.2428 0.058 Uiso 1 1 calc R . .
C75 C 0.6486(3) 0.4750(4) 0.1802(3) 0.0509(15) Uani 1 1 d . . .
H75A H 0.6855 0.4894 0.1728 0.061 Uiso 1 1 calc R . .
C76 C 0.6106(3) 0.3941(4) 0.1491(3) 0.0470(15) Uani 1 1 d . . .
H76A H 0.6212 0.3549 0.1192 0.056 Uiso 1 1 calc R . .
C81 C 0.5589(3) 0.1740(4) 0.1745(3) 0.0412(13) Uani 1 1 d . . .
C82 C 0.6246(3) 0.1795(4) 0.2221(3) 0.0458(14) Uani 1 1 d . . .
H82A H 0.6469 0.2393 0.2268 0.055 Uiso 1 1 calc R . .
C83 C 0.6598(4) 0.1004(4) 0.2637(3) 0.0557(17) Uani 1 1 d . . .
H83A H 0.7051 0.1072 0.2954 0.067 Uiso 1 1 calc R . .
C84 C 0.6283(3) 0.0125(4) 0.2584(3) 0.0477(15) Uani 1 1 d . . .
H84A H 0.6515 -0.0411 0.2868 0.057 Uiso 1 1 calc R . .
C85 C 0.5637(3) 0.0041(4) 0.2119(3) 0.0446(14) Uani 1 1 d . . .
H85A H 0.5419 -0.0561 0.2072 0.054 Uiso 1 1 calc R . .
C86 C 0.5291(3) 0.0836(4) 0.1707(3) 0.0434(14) Uani 1 1 d . . .
H86A H 0.4839 0.0760 0.1391 0.052 Uiso 1 1 calc R . .
C91 C 0.5081(3) 0.2554(4) 0.0457(3) 0.0441(14) Uani 1 1 d . . .
C92 C 0.5192(3) 0.1693(4) 0.0180(3) 0.0457(14) Uani 1 1 d . . .
H92A H 0.5347 0.1142 0.0477 0.055 Uiso 1 1 calc R . .
C93 C 0.5086(3) 0.1609(5) -0.0504(3) 0.0550(16) Uani 1 1 d . . .
H93A H 0.5158 0.1004 -0.0671 0.066 Uiso 1 1 calc R . .
C94 C 0.4877(4) 0.2398(6) -0.0949(3) 0.0640(19) Uani 1 1 d . . .
H94A H 0.4803 0.2345 -0.1421 0.077 Uiso 1 1 calc R . .
C95 C 0.4778(4) 0.3271(5) -0.0689(3) 0.0615(19) Uani 1 1 d . . .
H95A H 0.4637 0.3824 -0.0987 0.074 Uiso 1 1 calc R . .
C96 C 0.4882(3) 0.3350(4) -0.0005(3) 0.0509(15) Uani 1 1 d . . .
H96A H 0.4818 0.3962 0.0159 0.061 Uiso 1 1 calc R . .
C101 C 0.4445(3) 0.2691(3) 0.1238(3) 0.0426(14) Uani 1 1 d . . .
C102 C 0.4376(3) 0.2539(4) 0.1854(3) 0.0502(16) Uani 1 1 d . . .
H10A H 0.4761 0.2430 0.2281 0.060 Uiso 1 1 calc R . .
C103 C 0.3786(4) 0.2540(4) 0.1868(4) 0.0553(17) Uani 1 1 d . . .
H10B H 0.3768 0.2442 0.2298 0.066 Uiso 1 1 calc R . .
C104 C 0.3217(4) 0.2684(4) 0.1257(4) 0.0621(19) Uani 1 1 d . . .
H10C H 0.2802 0.2666 0.1256 0.074 Uiso 1 1 calc R . .
C105 C 0.3261(4) 0.2856(4) 0.0645(4) 0.0576(17) Uani 1 1 d . . .
H10D H 0.2873 0.2976 0.0223 0.069 Uiso 1 1 calc R . .
C106 C 0.3853(4) 0.2855(4) 0.0638(3) 0.0511(16) Uani 1 1 d . . .
H10E H 0.3864 0.2971 0.0207 0.061 Uiso 1 1 calc R . .
C1S C 0.7115(5) 0.7112(6) 0.1448(4) 0.082(2) Uani 1 1 d . . .
H1SA H 0.7074 0.7559 0.1068 0.098 Uiso 1 1 d R A 1
H1SB H 0.6690 0.6775 0.1291 0.098 Uiso 1 1 d R A 1
Cl1 Cl 0.77316(16) 0.62610(18) 0.15764(19) 0.1208(10) Uani 1 1 d . B .
Cl2 Cl 0.7423(3) 0.7597(5) 0.2295(3) 0.1068(17) Uiso 0.50 1 d P B 1
Cl2A Cl 0.7194(2) 0.7913(3) 0.2117(2) 0.0699(10) Uiso 0.50 1 d P B 2

loop_
_atom_site_aniso_label
_atom_site_aniso_U_11
_atom_site_aniso_U_22
_atom_site_aniso_U_33
_atom_site_aniso_U_23
_atom_site_aniso_U_13
_atom_site_aniso_U_12
Ru1 0.0536(3) 0.0307(2) 0.0341(2) -0.00129(15) 0.02469(18) -0.00139(18)
P1 0.0542(10) 0.0350(6) 0.0417(7) 0.0011(5) 0.0287(7) -0.0017(6)
B1 0.059(5) 0.025(3) 0.045(3) 0.002(2) 0.025(3) 0.003(3)
N1 0.054(3) 0.033(2) 0.043(2) -0.0043(18) 0.027(2) -0.001(2)
N2 0.051(3) 0.033(2) 0.043(2) 0.0059(17) 0.025(2) 0.000(2)
N3 0.054(3) 0.030(2) 0.037(2) -0.0056(17) 0.023(2) -0.002(2)
C1 0.044(4) 0.039(3) 0.036(2) -0.001(2) 0.019(2) 0.000(2)
C2 0.039(4) 0.038(3) 0.045(3) -0.004(2) 0.021(2) -0.005(2)
C3 0.071(5) 0.040(3) 0.047(3) 0.001(2) 0.030(3) 0.002(3)
C4 0.074(5) 0.038(3) 0.059(4) 0.001(3) 0.029(3) 0.006(3)
C5 0.071(5) 0.036(3) 0.067(4) -0.012(3) 0.037(3) 0.001(3)
C6 0.060(4) 0.040(3) 0.053(3) -0.011(2) 0.034(3) -0.008(3)
C11 0.064(4) 0.030(2) 0.048(3) 0.000(2) 0.023(3) -0.005(3)
C12 0.044(4) 0.035(2) 0.045(3) 0.001(2) 0.020(2) 0.002(2)
C13 0.062(5) 0.036(3) 0.063(4) 0.004(3) 0.028(3) 0.001(3)
C14 0.072(5) 0.040(3) 0.085(5) 0.019(3) 0.038(4) 0.001(3)
C15 0.063(5) 0.055(4) 0.072(4) 0.016(3) 0.044(4) 0.004(3)
C16 0.057(4) 0.046(3) 0.052(3) 0.006(2) 0.030(3) 0.001(3)
C21 0.060(4) 0.036(3) 0.036(3) -0.002(2) 0.021(3) 0.000(3)
C22 0.068(4) 0.041(3) 0.031(2) 0.004(2) 0.026(3) 0.004(3)
C23 0.065(4) 0.037(3) 0.038(3) 0.002(2) 0.032(3) 0.001(3)
C24 0.062(5) 0.053(3) 0.050(3) 0.005(3) 0.036(3) 0.015(3)
C25 0.075(5) 0.062(4) 0.059(4) 0.008(3) 0.042(4) 0.020(4)
C26 0.091(6) 0.048(3) 0.053(4) -0.003(3) 0.038(4) 0.015(4)
C27 0.068(5) 0.047(3) 0.044(3) -0.002(2) 0.031(3) 0.014(3)
C31 0.056(5) 0.069(4) 0.040(3) -0.013(3) 0.023(3) -0.009(3)
C32 0.083(6) 0.070(4) 0.055(4) -0.020(3) 0.027(4) -0.018(4)
C33 0.084(6) 0.090(5) 0.048(4) -0.020(4) 0.035(4) -0.002(4)
C34 0.079(6) 0.093(5) 0.042(3) -0.017(3) 0.020(3) -0.005(4)
C35 0.047(4) 0.056(3) 0.032(3) 0.001(2) 0.020(2) -0.001(3)
C36 0.045(4) 0.053(3) 0.044(3) 0.018(2) 0.028(3) 0.010(3)
C37 0.064(5) 0.038(3) 0.048(3) 0.009(2) 0.035(3) 0.009(3)
C38 0.053(4) 0.044(3) 0.052(3) 0.010(2) 0.028(3) 0.002(3)
C39 0.068(5) 0.044(3) 0.077(4) 0.021(3) 0.030(4) 0.007(3)
C40 0.087(8) 0.124(8) 0.121(8) 0.069(7) 0.030(6) -0.016(6)
C41 0.103(8) 0.075(5) 0.068(5) 0.025(4) 0.018(4) 0.011(5)
C42 0.106(8) 0.069(5) 0.116(7) 0.010(5) 0.034(6) 0.044(5)
C51 0.053(4) 0.051(3) 0.054(3) -0.001(3) 0.035(3) 0.003(3)
C52 0.053(4) 0.061(4) 0.056(3) 0.003(3) 0.035(3) 0.007(3)
C53 0.050(5) 0.091(5) 0.056(4) 0.001(4) 0.025(3) -0.001(4)
C54 0.066(6) 0.115(8) 0.081(6) -0.008(5) 0.024(4) -0.014(5)
C55 0.074(7) 0.087(6) 0.110(7) -0.003(5) 0.024(5) -0.037(5)
C56 0.074(6) 0.064(4) 0.078(5) 0.003(4) 0.028(4) -0.019(4)
C61 0.052(4) 0.042(3) 0.050(3) 0.007(2) 0.028(3) -0.004(3)
C62 0.061(4) 0.049(3) 0.053(3) 0.004(3) 0.036(3) -0.004(3)
C63 0.077(6) 0.067(4) 0.070(4) 0.025(4) 0.037(4) -0.004(4)
C64 0.071(6) 0.050(4) 0.104(6) 0.031(4) 0.041(5) 0.002(4)
C65 0.093(7) 0.039(3) 0.117(7) 0.007(4) 0.068(6) -0.006(4)
C66 0.075(6) 0.046(3) 0.087(5) 0.004(3) 0.053(4) 0.000(3)
C71 0.060(4) 0.029(2) 0.041(3) 0.007(2) 0.027(3) 0.002(2)
C72 0.051(4) 0.036(3) 0.039(3) 0.005(2) 0.023(2) 0.005(2)
C73 0.073(5) 0.029(2) 0.045(3) -0.001(2) 0.030(3) 0.003(3)
C74 0.062(5) 0.027(2) 0.053(3) 0.002(2) 0.023(3) -0.005(2)
C75 0.068(5) 0.033(3) 0.057(3) 0.008(2) 0.033(3) -0.007(3)
C76 0.070(5) 0.029(2) 0.054(3) 0.001(2) 0.038(3) -0.001(3)
C81 0.065(4) 0.031(2) 0.035(2) -0.0008(19) 0.030(3) 0.001(2)
C82 0.064(4) 0.030(2) 0.047(3) -0.004(2) 0.030(3) -0.003(3)
C83 0.068(5) 0.041(3) 0.052(3) -0.003(3) 0.021(3) -0.003(3)
C84 0.070(5) 0.033(3) 0.045(3) 0.006(2) 0.030(3) 0.012(3)
C85 0.065(4) 0.028(2) 0.052(3) 0.003(2) 0.036(3) 0.002(2)
C86 0.059(4) 0.032(2) 0.042(3) 0.000(2) 0.026(3) -0.001(2)
C91 0.057(4) 0.039(3) 0.042(3) 0.001(2) 0.028(3) 0.002(3)
C92 0.057(4) 0.041(3) 0.048(3) -0.001(2) 0.031(3) 0.000(3)
C93 0.065(5) 0.062(4) 0.051(3) -0.011(3) 0.038(3) -0.005(3)
C94 0.074(5) 0.084(5) 0.041(3) -0.007(3) 0.032(3) -0.006(4)
C95 0.073(5) 0.069(4) 0.045(3) 0.020(3) 0.029(3) 0.002(4)
C96 0.068(5) 0.045(3) 0.047(3) 0.005(2) 0.032(3) 0.008(3)
C101 0.061(4) 0.018(2) 0.055(3) -0.001(2) 0.032(3) 0.001(2)
C102 0.066(5) 0.037(3) 0.055(3) 0.007(2) 0.035(3) 0.007(3)
C103 0.076(5) 0.037(3) 0.073(4) 0.011(3) 0.051(4) 0.010(3)
C104 0.066(5) 0.032(3) 0.104(6) 0.000(3) 0.053(4) 0.002(3)
C105 0.055(5) 0.044(3) 0.076(4) -0.004(3) 0.032(3) 0.009(3)
C106 0.065(5) 0.034(3) 0.055(3) 0.000(2) 0.028(3) 0.007(3)
C1S 0.101(7) 0.075(5) 0.069(5) -0.004(4) 0.039(5) -0.021(5)
Cl1 0.124(2) 0.0712(13) 0.186(3) 0.0103(16) 0.087(2) -0.0161(14)

loop_
_atom_type_symbol
_atom_type_description
_atom_type_scat_dispersion_real
_atom_type_scat_dispersion_imag
_atom_type_scat_source
C C 0.0181 0.0091 'International Tables Vol C Tables 4.2.6.8 and 6.1.1.4'
H H 0.0000 0.0000 'International Tables Vol C Tables 4.2.6.8 and 6.1.1.4'
B B 0.0090 0.0039 'International Tables Vol C Tables 4.2.6.8 and 6.1.1.4'
N N 0.0311 0.0180 'International Tables Vol C Tables 4.2.6.8 and 6.1.1.4'
P P 0.2955 0.4335 'International Tables Vol C Tables 4.2.6.8 and 6.1.1.4'
Cl Cl 0.3639 0.7018 'International Tables Vol C Tables 4.2.6.8 and 6.1.1.4'
Ru Ru 0.0552 3.2960 'International Tables Vol C Tables 4.2.6.8 and 6.1.1.4'

loop_
_geom_angle_atom_site_label_1
_geom_angle_atom_site_label_2
_geom_angle_atom_site_label_3
_geom_angle
C37 Ru1 C36 38.6(2)
C37 Ru1 N2 82.3(2)
C36 Ru1 N2 85.5(2)
C37 Ru1 N1 171.8(2)
C36 Ru1 N1 138.00(19)
N2 Ru1 N1 90.16(18)
C37 Ru1 N3 102.9(2)
C36 Ru1 N3 140.0(2)
N2 Ru1 N3 76.62(17)
N1 Ru1 N3 78.28(17)
C37 Ru1 C35 72.1(2)
C36 Ru1 C35 33.7(2)
N2 Ru1 C35 94.1(2)
N1 Ru1 C35 105.5(2)
N3 Ru1 C35 170.07(19)
C37 Ru1 P1 88.26(17)
C36 Ru1 P1 95.05(16)
N2 Ru1 P1 164.03(12)
N1 Ru1 P1 99.84(13)
N3 Ru1 P1 93.15(13)
C35 Ru1 P1 95.21(16)
C51 P1 C61 100.6(3)
C51 P1 C23 102.5(3)
C61 P1 C23 103.4(3)
C51 P1 Ru1 122.03(19)
C61 P1 Ru1 120.7(2)
C23 P1 Ru1 104.96(19)
C101 B1 C91 110.4(5)
C101 B1 C81 108.9(5)
C91 B1 C81 110.3(4)
C101 B1 C71 110.6(4)
C91 B1 C71 108.5(4)
C81 B1 C71 108.1(5)
C6 N1 C2 117.1(5)
C6 N1 Ru1 126.9(4)
C2 N1 Ru1 116.0(3)
C16 N2 C12 119.2(5)
C16 N2 Ru1 128.5(4)
C12 N2 Ru1 111.1(4)
C1 N3 C11 109.1(5)
C1 N3 C21 108.0(4)
C11 N3 C21 109.8(4)
C1 N3 Ru1 109.9(3)
C11 N3 Ru1 104.0(3)
C21 N3 Ru1 115.9(4)
N3 C1 C2 113.8(5)
N1 C2 C3 122.4(5)
N1 C2 C1 115.3(5)
C3 C2 C1 122.0(5)
C2 C3 C4 119.0(6)
C5 C4 C3 118.8(6)
C4 C5 C6 119.4(5)
N1 C6 C5 123.0(6)
C12 C11 N3 108.8(4)
N2 C12 C13 120.4(5)
N2 C12 C11 117.6(5)
C13 C12 C11 121.9(5)
C12 C13 C14 119.8(6)
C15 C14 C13 119.4(6)
C14 C15 C16 117.7(6)
N2 C16 C15 123.4(6)
C22 C21 N3 115.8(4)
C27 C22 C23 118.8(6)
C27 C22 C21 119.1(6)
C23 C22 C21 121.9(5)
C24 C23 C22 119.1(5)
C24 C23 P1 123.4(5)
C22 C23 P1 116.9(5)
C23 C24 C25 121.5(7)
C26 C25 C24 118.9(7)
C27 C26 C25 120.0(6)
C26 C27 C22 121.5(7)
C35 C31 C34 107.8(6)
C35 C31 C32 110.4(5)
C34 C31 C32 107.9(6)
C35 C31 C33 110.1(5)
C34 C31 C33 110.3(6)
C32 C31 C33 110.3(6)
C36 C35 C31 142.7(6)
C36 C35 Ru1 70.0(4)
C31 C35 Ru1 147.3(5)
C35 C36 C37 143.8(5)
C35 C36 Ru1 76.3(4)
C37 C36 Ru1 68.2(3)
C38 C37 C36 139.3(6)
C38 C37 Ru1 147.2(5)
C36 C37 Ru1 73.2(3)
C37 C38 C39 127.4(6)
C38 C39 C40 108.2(6)
C38 C39 C42 109.4(6)
C40 C39 C42 108.8(8)
C38 C39 C41 112.3(6)
C40 C39 C41 108.9(7)
C42 C39 C41 109.2(7)
C52 C51 C56 117.3(7)
C52 C51 P1 120.6(5)
C56 C51 P1 122.0(5)
C53 C52 C51 121.9(7)
C52 C53 C54 119.0(8)
C55 C54 C53 119.2(8)
C54 C55 C56 122.1(8)
C55 C56 C51 120.4(8)
C62 C61 C66 119.1(6)
C62 C61 P1 123.0(5)
C66 C61 P1 117.8(5)
C61 C62 C63 119.7(6)
C64 C63 C62 119.9(7)
C65 C64 C63 120.8(6)
C64 C65 C66 120.2(7)
C65 C66 C61 120.3(7)
C76 C71 C72 116.2(5)
C76 C71 B1 120.2(5)
C72 C71 B1 123.6(5)
C71 C72 C73 121.9(6)
C74 C73 C72 120.2(5)
C73 C74 C75 119.7(5)
C76 C75 C74 119.9(6)
C75 C76 C71 122.1(5)
C82 C81 C86 115.4(5)
C82 C81 B1 123.6(5)
C86 C81 B1 121.0(5)
C81 C82 C83 122.8(5)
C84 C83 C82 119.8(6)
C85 C84 C83 119.0(5)
C84 C85 C86 120.6(5)
C85 C86 C81 122.4(6)
C92 C91 C96 115.1(5)
C92 C91 B1 124.5(5)
C96 C91 B1 120.5(5)
C93 C92 C91 123.1(6)
C92 C93 C94 120.4(6)
C93 C94 C95 118.3(6)
C96 C95 C94 121.0(6)
C95 C96 C91 122.0(6)
C106 C101 C102 114.0(6)
C106 C101 B1 124.6(5)
C102 C101 B1 121.4(5)
C103 C102 C101 123.7(6)
C102 C103 C104 119.7(6)
C103 C104 C105 118.7(7)
C106 C105 C104 121.0(7)
C105 C106 C101 122.9(6)
Cl2 C1S Cl1 100.2(5)
Cl2A C1S Cl1 121.0(5)

loop_
_geom_bond_atom_site_label_1
_geom_bond_atom_site_label_2
_geom_bond_distance
Ru1 C37 2.074(6)
Ru1 C36 2.139(5)
Ru1 N2 2.139(5)
Ru1 N1 2.156(5)
Ru1 N3 2.172(4)
Ru1 C35 2.212(5)
Ru1 P1 2.2658(15)
P1 C51 1.825(7)
P1 C61 1.838(6)
P1 C23 1.851(5)
B1 C101 1.631(10)
B1 C91 1.635(8)
B1 C81 1.659(8)
B1 C71 1.668(8)
N1 C6 1.348(7)
N1 C2 1.351(7)
N2 C16 1.328(7)
N2 C12 1.364(7)
N3 C1 1.475(7)
N3 C11 1.494(6)
N3 C21 1.498(7)
C1 C2 1.489(7)
C2 C3 1.385(8)
C3 C4 1.388(8)
C4 C5 1.362(9)
C5 C6 1.380(9)
C11 C12 1.491(8)
C12 C13 1.378(8)
C13 C14 1.395(9)
C14 C15 1.380(10)
C15 C16 1.387(9)
C21 C22 1.495(9)
C22 C27 1.384(8)
C22 C23 1.422(8)
C23 C24 1.359(9)
C24 C25 1.402(9)
C25 C26 1.389(10)
C26 C27 1.364(9)
C31 C35 1.493(8)
C31 C34 1.533(10)
C31 C32 1.542(10)
C31 C33 1.549(10)
C35 C36 1.263(8)
C36 C37 1.392(8)
C37 C38 1.335(8)
C38 C39 1.510(8)
C39 C40 1.521(11)
C39 C42 1.527(11)
C39 C41 1.534(11)
C51 C52 1.394(9)
C51 C56 1.396(10)
C52 C53 1.387(10)
C53 C54 1.397(12)
C54 C55 1.355(13)
C55 C56 1.376(11)
C61 C62 1.380(8)
C61 C66 1.396(9)
C62 C63 1.402(9)
C63 C64 1.376(11)
C64 C65 1.351(11)
C65 C66 1.388(9)
C71 C76 1.383(8)
C71 C72 1.394(7)
C72 C73 1.396(8)
C73 C74 1.346(9)
C74 C75 1.384(8)
C75 C76 1.383(8)
C81 C82 1.383(9)
C81 C86 1.404(7)
C82 C83 1.405(8)
C83 C84 1.388(8)
C84 C85 1.360(9)
C85 C86 1.402(7)
C91 C92 1.399(8)
C91 C96 1.407(8)
C92 C93 1.378(8)
C93 C94 1.378(10)
C94 C95 1.386(10)
C95 C96 1.378(8)
C101 C106 1.397(9)
C101 C102 1.416(8)
C102 C103 1.367(9)
C103 C104 1.377(11)
C104 C105 1.381(10)
C105 C106 1.365(10)
C1S Cl2 1.752(10)
C1S Cl2A 1.753(9)
C1S Cl1 1.758(10)
